data_4518712
loop_
_publ_author_name
'Maust, Ruth L.'
'Li, Penghao'
'Shao, Baihao'
'Zeitler, Sarah M.'
'Sun, Peiguan B.'
'Reid, Harrison W.'
'Zakharov, Lev N.'
'Golder, Matthew R.'
'Jasti, Ramesh'

_publ_section_title
;
 Controlled Polymerization of Norbornene Cycloparaphenylenes Expands
 Carbon Nanomaterials Design Space
;
_journal_name_full 'ACS Central Science'
_journal_paper_doi 10.1021/acscentsci.1c00345
_journal_year 2021
_chemical_formula_sum 'C75 H68'
_chemical_formula_weight 969.29
_space_group_crystal_system monoclinic
_space_group_IT_number 14
_space_group_name_Hall '-P 2ybc'
_space_group_name_H-M_alt 'P 1 21/c 1'
_atom_sites_solution_hydrogens geom
_audit_creation_method SHELXL-2014/7
_cell_angle_alpha 90
_cell_angle_beta 91.334(4)
_cell_angle_gamma 90
_cell_formula_units_Z 4
_cell_length_a 6.5747(3)
_cell_length_b 28.3155(16)
_cell_length_c 32.6239(17)
_cell_measurement_reflns_used 8212
_cell_measurement_temperature 173(2)
_cell_measurement_theta_max 66.54
_cell_measurement_theta_min 2.71
_cell_volume 6071.8(5)
_computing_cell_refinement 'Bruker SAINT'
_computing_data_collection 'Bruker APEX2'
_computing_data_reduction 'Bruker SAINT'
_computing_molecular_graphics 'Bruker SHELXTL'
_computing_publication_material 'Bruker SHELXTL'
_computing_structure_refinement 'SHELXL-2014/7 (Sheldrick, 2014)'
_computing_structure_solution 'SHELXS-97 (Sheldrick 2008)'
_diffrn_ambient_temperature 173(2)
_diffrn_measured_fraction_theta_full 0.995
_diffrn_measured_fraction_theta_max 0.995
_diffrn_measurement_device_type 'Bruker APEX II CCD'
_diffrn_measurement_method '\f and \w scans'
_diffrn_radiation_type CuK\a
_diffrn_radiation_wavelength 1.54178
_diffrn_reflns_av_R_equivalents 0.0443
_diffrn_reflns_av_unetI/netI 0.0594
_diffrn_reflns_Laue_measured_fraction_full 0.995
_diffrn_reflns_Laue_measured_fraction_max 0.995
_diffrn_reflns_limit_h_max 7
_diffrn_reflns_limit_h_min -7
_diffrn_reflns_limit_k_max 33
_diffrn_reflns_limit_k_min -27
_diffrn_reflns_limit_l_max 38
_diffrn_reflns_limit_l_min -38
_diffrn_reflns_number 46166
_diffrn_reflns_point_group_measured_fraction_full 0.995
_diffrn_reflns_point_group_measured_fraction_max 0.995
_diffrn_reflns_theta_full 66.698
_diffrn_reflns_theta_max 66.698
_diffrn_reflns_theta_min 2.066
_diffrn_source 'Incoatec I\mS'
_exptl_absorpt_coefficient_mu 0.447
_exptl_absorpt_correction_T_max 0.7528
_exptl_absorpt_correction_T_min 0.7025
_exptl_absorpt_correction_type multi-scan
_exptl_absorpt_process_details SADABS
_exptl_crystal_colour colorless
_exptl_crystal_density_diffrn 1.060
_exptl_crystal_description cut-block
_exptl_crystal_F_000 2072
_exptl_crystal_size_max 0.110
_exptl_crystal_size_mid 0.080
_exptl_crystal_size_min 0.060
_platon_squeeze_details
;
Two pentane molecules (C5H12, 42 electrons) highly 
disordered inside the main molecule were tretaed 
by SQUEEZE. 
;
_refine_diff_density_max 0.391
_refine_diff_density_min -0.198
_refine_diff_density_rms 0.033
_refine_ls_extinction_method none
_refine_ls_goodness_of_fit_ref 1.051
_refine_ls_hydrogen_treatment constr
_refine_ls_matrix_type full
_refine_ls_number_parameters 586
_refine_ls_number_reflns 10685
_refine_ls_number_restraints 0
_refine_ls_restrained_S_all 1.051
_refine_ls_R_factor_all 0.0617
_refine_ls_R_factor_gt 0.0507
_refine_ls_shift/su_max 0.001
_refine_ls_shift/su_mean 0.000
_refine_ls_structure_factor_coef Fsqd
_refine_ls_weighting_details 'w=1/[\s^2^(Fo^2^)+(0.0732P)^2^+0.5878P] where P=(Fo^2^+2Fc^2^)/3'
_refine_ls_weighting_scheme calc
_refine_ls_wR_factor_gt 0.1396
_refine_ls_wR_factor_ref 0.1461
_reflns_Friedel_coverage 0.000
_reflns_number_gt 8605
_reflns_number_total 10685
_reflns_threshold_expression 'I > 2\s(I)'
_cod_data_source_file oc1c00345_si_005.cif
_cod_data_source_block cu_jasti129_0m_a_sqd
_cod_original_sg_symbol_H-M 'P 21/c'
_cod_database_code 4518712
_shelx_shelxl_version_number 2014/7
_shelx_space_group_comment
;
The symmetry employed for this shelxl refinement is uniquely defined
by the following loop, which should always be used as a source of
symmetry information in preference to the above space-group names.
They are only intended as comments.
;
_shelx_estimated_absorpt_t_min 0.952
_shelx_estimated_absorpt_t_max 0.974
_platon_squeeze_void_probe_radius 1.20

loop_
_space_group_symop_operation_xyz
'x, y, z'
'-x, y+1/2, -z+1/2'
'-x, -y, -z'
'x, -y-1/2, z-1/2'

loop_
_atom_site_label
_atom_site_type_symbol
_atom_site_fract_x
_atom_site_fract_y
_atom_site_fract_z
_atom_site_U_iso_or_equiv
_atom_site_adp_type
_atom_site_occupancy
_atom_site_site_symmetry_order
_atom_site_calc_flag
_atom_site_refinement_flags_posn
_atom_site_refinement_flags_adp
_atom_site_refinement_flags_occupancy
_atom_site_disorder_assembly
_atom_site_disorder_group
C1 C 1.0123(2) 0.12718(6) 0.80296(5) 0.0372(3) Uani 1 1 d . . . . .
C2 C 1.0016(2) 0.16924(6) 0.82534(4) 0.0370(3) Uani 1 1 d . . . . .
C3 C 0.8518(2) 0.16017(6) 0.85940(5) 0.0399(3) Uani 1 1 d . . . . .
H3A H 0.8557 0.1829 0.8829 0.048 Uiso 1 1 calc R U . . .
C4 C 0.6471(2) 0.15281(7) 0.83824(5) 0.0467(4) Uani 1 1 d . . . . .
H4A H 0.5324 0.1731 0.8397 0.056 Uiso 1 1 calc R U . . .
C5 C 0.6572(2) 0.11379(6) 0.81784(5) 0.0455(4) Uani 1 1 d . . . . .
H5A H 0.5495 0.1004 0.8018 0.055 Uiso 1 1 calc R U . . .
C6 C 0.8689(2) 0.09266(6) 0.82362(5) 0.0407(3) Uani 1 1 d . . . . .
H6A H 0.8853 0.0584 0.8172 0.049 Uiso 1 1 calc R U . . .
C7 C 0.9088(3) 0.10846(7) 0.86941(5) 0.0503(4) Uani 1 1 d . . . . .
H7A H 0.8159 0.0933 0.8889 0.060 Uiso 1 1 calc R U . . .
H7B H 1.0522 0.1046 0.8787 0.060 Uiso 1 1 calc R U . . .
C8 C 1.1253(2) 0.12397(6) 0.76735(5) 0.0385(3) Uani 1 1 d . . . . .
C9 C 1.2450(2) 0.16362(6) 0.75833(5) 0.0431(4) Uani 1 1 d . . . . .
H9A H 1.3374 0.1617 0.7364 0.052 Uiso 1 1 calc R U . . .
C10 C 1.2330(2) 0.20503(6) 0.78016(5) 0.0434(4) Uani 1 1 d . . . . .
H10A H 1.3165 0.2309 0.7728 0.052 Uiso 1 1 calc R U . . .
C11 C 1.1008(2) 0.21007(6) 0.81307(5) 0.0387(3) Uani 1 1 d . . . . .
C12 C 1.0470(2) 0.25849(6) 0.82653(5) 0.0403(3) Uani 1 1 d . . . . .
C13 C 1.1881(2) 0.29527(6) 0.82762(5) 0.0469(4) Uani 1 1 d . . . . .
H13A H 1.3293 0.2881 0.8288 0.056 Uiso 1 1 calc R U . . .
C14 C 1.1264(2) 0.34180(6) 0.82705(5) 0.0473(4) Uani 1 1 d . . . . .
H14A H 1.2261 0.3661 0.8280 0.057 Uiso 1 1 calc R U . . .
C15 C 0.9206(2) 0.35400(6) 0.82515(5) 0.0424(4) Uani 1 1 d . . . . .
C16 C 0.7826(3) 0.31758(6) 0.83008(6) 0.0498(4) Uani 1 1 d . . . . .
H16A H 0.6427 0.3249 0.8331 0.060 Uiso 1 1 calc R U . . .
C17 C 0.8436(3) 0.27081(6) 0.83072(6) 0.0483(4) Uani 1 1 d . . . . .
H17A H 0.7450 0.2467 0.8341 0.058 Uiso 1 1 calc R U . . .
C18 C 0.8456(2) 0.39964(6) 0.80807(5) 0.0400(3) Uani 1 1 d . . . . .
C19 C 0.6483(2) 0.41640(6) 0.81376(5) 0.0413(3) Uani 1 1 d . . . . .
H19A H 0.5753 0.4065 0.8370 0.050 Uiso 1 1 calc R U . . .
C20 C 0.5578(2) 0.44721(6) 0.78593(5) 0.0397(3) Uani 1 1 d . . . . .
H20A H 0.4226 0.4577 0.7902 0.048 Uiso 1 1 calc R U . . .
C21 C 0.6613(2) 0.46323(5) 0.75170(5) 0.0376(3) Uani 1 1 d . . . . .
C22 C 0.8670(2) 0.45203(6) 0.74990(5) 0.0417(4) Uani 1 1 d . . . . .
H22A H 0.9473 0.4661 0.7294 0.050 Uiso 1 1 calc R U . . .
C23 C 0.9562(2) 0.42098(6) 0.77733(5) 0.0434(4) Uani 1 1 d . . . . .
H23A H 1.0969 0.4139 0.7752 0.052 Uiso 1 1 calc R U . . .
C24 C 0.5572(2) 0.48245(6) 0.71451(5) 0.0384(3) Uani 1 1 d . . . . .
C25 C 0.6568(2) 0.51030(5) 0.68580(5) 0.0394(3) Uani 1 1 d . . . . .
H25A H 0.7789 0.5261 0.6938 0.047 Uiso 1 1 calc R U . . .
C26 C 0.5821(2) 0.51537(6) 0.64614(5) 0.0421(3) Uani 1 1 d . . . . .
H26A H 0.6538 0.5344 0.6273 0.050 Uiso 1 1 calc R U . . .
C27 C 0.4027(2) 0.49292(6) 0.63330(5) 0.0414(4) Uani 1 1 d . . . . .
C28 C 0.2912(2) 0.47007(7) 0.66306(5) 0.0467(4) Uani 1 1 d . . . . .
H28A H 0.1604 0.4579 0.6561 0.056 Uiso 1 1 calc R U . . .
C29 C 0.3674(2) 0.46478(6) 0.70266(5) 0.0443(4) Uani 1 1 d . . . . .
H29A H 0.2882 0.4487 0.7222 0.053 Uiso 1 1 calc R U . . .
C30 C 0.3502(2) 0.48457(6) 0.58939(5) 0.0438(4) Uani 1 1 d . . . . .
C31 C 0.1510(3) 0.47890(7) 0.57472(6) 0.0545(4) Uani 1 1 d . . . . .
H31A H 0.0417 0.4903 0.5905 0.065 Uiso 1 1 calc R U . . .
C32 C 0.1093(3) 0.45704(7) 0.53754(6) 0.0538(4) Uani 1 1 d . . . . .
H32A H -0.0279 0.4539 0.5281 0.065 Uiso 1 1 calc R U . . .
C33 C 0.2652(3) 0.43947(6) 0.51361(5) 0.0459(4) Uani 1 1 d . . . . .
C34 C 0.4625(3) 0.45074(7) 0.52594(5) 0.0514(4) Uani 1 1 d . . . . .
H34A H 0.5716 0.4431 0.5085 0.062 Uiso 1 1 calc R U . . .
C35 C 0.5043(3) 0.47290(7) 0.56303(5) 0.0489(4) Uani 1 1 d . . . . .
H35A H 0.6412 0.4802 0.5705 0.059 Uiso 1 1 calc R U . . .
C36 C 0.2327(3) 0.40253(7) 0.48173(5) 0.0478(4) Uani 1 1 d . . . . .
C37 C 0.3733(3) 0.39473(6) 0.45096(5) 0.0479(4) Uani 1 1 d . . . . .
H37A H 0.4641 0.4193 0.4437 0.057 Uiso 1 1 calc R U . . .
C38 C 0.3825(3) 0.35162(6) 0.43074(5) 0.0465(4) Uani 1 1 d . . . . .
H38A H 0.4803 0.3472 0.4101 0.056 Uiso 1 1 calc R U . . .
C39 C 0.2515(2) 0.31475(7) 0.44009(5) 0.0455(4) Uani 1 1 d . . . . .
C40 C 0.0942(2) 0.32524(7) 0.46654(6) 0.0528(4) Uani 1 1 d . . . . .
H40A H -0.0089 0.3024 0.4708 0.063 Uiso 1 1 calc R U . . .
C41 C 0.0849(3) 0.36804(7) 0.48663(6) 0.0540(4) Uani 1 1 d . . . . .
H41A H -0.0252 0.3741 0.5042 0.065 Uiso 1 1 calc R U . . .
C42 C 0.2980(2) 0.26491(6) 0.42931(5) 0.0449(4) Uani 1 1 d . . . . .
C43 C 0.1539(2) 0.22869(7) 0.43203(5) 0.0477(4) Uani 1 1 d . . . . .
H43A H 0.0135 0.2365 0.4323 0.057 Uiso 1 1 calc R U . . .
C44 C 0.2110(2) 0.18198(7) 0.43439(5) 0.0476(4) Uani 1 1 d . . . . .
H44A H 0.1091 0.1584 0.4364 0.057 Uiso 1 1 calc R U . . .
C45 C 0.4156(2) 0.16848(6) 0.43394(5) 0.0431(4) Uani 1 1 d . . . . .
C46 C 0.5550(3) 0.20381(7) 0.42519(5) 0.0496(4) Uani 1 1 d . . . . .
H46A H 0.6926 0.1955 0.4206 0.059 Uiso 1 1 calc R U . . .
C47 C 0.4974(3) 0.25077(7) 0.42307(5) 0.0513(4) Uani 1 1 d . . . . .
H47A H 0.5969 0.2740 0.4172 0.062 Uiso 1 1 calc R U . . .
C48 C 0.4891(2) 0.12275(6) 0.45085(5) 0.0422(4) Uani 1 1 d . . . . .
C49 C 0.6765(2) 0.10256(6) 0.44158(5) 0.0437(4) Uani 1 1 d . . . . .
H49A H 0.7419 0.1117 0.4172 0.052 Uiso 1 1 calc R U . . .
C50 C 0.7691(2) 0.06946(6) 0.46734(5) 0.0427(4) Uani 1 1 d . . . . .
H50A H 0.8969 0.0565 0.4603 0.051 Uiso 1 1 calc R U . . .
C51 C 0.6763(2) 0.05502(6) 0.50349(5) 0.0420(4) Uani 1 1 d . . . . .
C52 C 0.4780(2) 0.07058(7) 0.50936(5) 0.0472(4) Uani 1 1 d . . . . .
H52A H 0.4036 0.0582 0.5315 0.057 Uiso 1 1 calc R U . . .
C53 C 0.3872(2) 0.10341(7) 0.48384(5) 0.0471(4) Uani 1 1 d . . . . .
H53A H 0.2518 0.1132 0.4888 0.057 Uiso 1 1 calc R U . . .
C54 C 0.7882(2) 0.03383(6) 0.53911(5) 0.0420(4) Uani 1 1 d . . . . .
C55 C 0.6926(3) 0.00686(6) 0.56899(5) 0.0462(4) Uani 1 1 d . . . . .
H55A H 0.5676 -0.0085 0.5625 0.055 Uiso 1 1 calc R U . . .
C56 C 0.7789(3) 0.00238(6) 0.60794(5) 0.0470(4) Uani 1 1 d . . . . .
H56A H 0.7123 -0.0165 0.6277 0.056 Uiso 1 1 calc R U . . .
C57 C 0.9602(2) 0.02473(6) 0.61888(5) 0.0431(4) Uani 1 1 d . . . . .
C58 C 1.0670(2) 0.04593(7) 0.58742(5) 0.0484(4) Uani 1 1 d . . . . .
H58A H 1.1999 0.0579 0.5929 0.058 Uiso 1 1 calc R U . . .
C59 C 0.9827(2) 0.04985(7) 0.54842(5) 0.0482(4) Uani 1 1 d . . . . .
H59A H 1.0601 0.0639 0.5274 0.058 Uiso 1 1 calc R U . . .
C60 C 1.0184(2) 0.03633(6) 0.66210(5) 0.0408(3) Uani 1 1 d . . . . .
C61 C 1.2168(2) 0.04915(6) 0.67398(5) 0.0433(4) Uani 1 1 d . . . . .
H61A H 1.3265 0.0409 0.6570 0.052 Uiso 1 1 calc R U . . .
C62 C 1.2564(2) 0.07356(6) 0.70989(5) 0.0429(4) Uani 1 1 d . . . . .
H62A H 1.3927 0.0818 0.7171 0.052 Uiso 1 1 calc R U . . .
C63 C 1.0996(2) 0.08642(6) 0.73583(5) 0.0397(3) Uani 1 1 d . . . . .
C64 C 0.9064(2) 0.06853(6) 0.72653(5) 0.0436(4) Uani 1 1 d . . . . .
H64A H 0.7999 0.0731 0.7453 0.052 Uiso 1 1 calc R U . . .
C65 C 0.8671(2) 0.04427(6) 0.69047(5) 0.0435(4) Uani 1 1 d . . . . .
H65A H 0.7336 0.0327 0.6849 0.052 Uiso 1 1 calc R U . . .

loop_
_atom_site_aniso_label
_atom_site_aniso_U_11
_atom_site_aniso_U_22
_atom_site_aniso_U_33
_atom_site_aniso_U_23
_atom_site_aniso_U_13
_atom_site_aniso_U_12
C1 0.0342(7) 0.0395(8) 0.0377(8) 0.0058(6) -0.0015(6) 0.0030(6)
C2 0.0347(7) 0.0399(8) 0.0364(8) 0.0042(6) -0.0019(6) 0.0039(6)
C3 0.0449(8) 0.0408(9) 0.0340(8) 0.0027(6) 0.0035(6) 0.0027(6)
C4 0.0394(8) 0.0551(11) 0.0457(9) 0.0097(8) 0.0054(6) -0.0006(7)
C5 0.0372(8) 0.0503(10) 0.0491(9) 0.0114(8) 0.0033(6) -0.0070(7)
C6 0.0456(8) 0.0366(8) 0.0400(8) 0.0034(6) 0.0041(6) 0.0017(6)
C7 0.0430(8) 0.0568(11) 0.0510(10) 0.0169(8) 0.0008(7) -0.0011(7)
C8 0.0334(7) 0.0427(9) 0.0394(8) 0.0047(6) 0.0007(6) 0.0047(6)
C9 0.0343(7) 0.0515(10) 0.0437(9) 0.0046(7) 0.0054(6) 0.0008(7)
C10 0.0351(7) 0.0460(9) 0.0490(9) 0.0073(7) 0.0013(6) -0.0042(6)
C11 0.0337(7) 0.0433(9) 0.0389(8) 0.0048(6) -0.0053(6) -0.0003(6)
C12 0.0428(8) 0.0430(9) 0.0350(8) 0.0065(6) -0.0022(6) -0.0022(7)
C13 0.0419(8) 0.0478(10) 0.0505(9) 0.0056(7) -0.0135(7) -0.0039(7)
C14 0.0467(8) 0.0423(9) 0.0522(9) 0.0044(7) -0.0127(7) -0.0085(7)
C15 0.0496(8) 0.0416(9) 0.0361(8) 0.0034(6) 0.0023(6) -0.0037(7)
C16 0.0458(8) 0.0417(9) 0.0627(11) 0.0106(8) 0.0183(7) 0.0018(7)
C17 0.0475(9) 0.0384(9) 0.0597(10) 0.0090(7) 0.0129(7) -0.0043(7)
C18 0.0433(8) 0.0362(8) 0.0405(8) 0.0020(6) -0.0003(6) -0.0061(6)
C19 0.0470(8) 0.0389(9) 0.0385(8) 0.0001(6) 0.0096(6) -0.0056(7)
C20 0.0385(7) 0.0373(8) 0.0433(8) -0.0032(6) 0.0051(6) -0.0005(6)
C21 0.0379(7) 0.0327(8) 0.0424(8) -0.0028(6) 0.0036(6) -0.0026(6)
C22 0.0376(7) 0.0422(9) 0.0454(9) 0.0075(7) 0.0046(6) -0.0062(6)
C23 0.0348(7) 0.0450(9) 0.0504(9) 0.0077(7) 0.0011(6) -0.0049(6)
C24 0.0388(7) 0.0359(8) 0.0408(8) -0.0032(6) 0.0055(6) 0.0038(6)
C25 0.0402(7) 0.0335(8) 0.0444(8) -0.0006(6) 0.0003(6) -0.0028(6)
C26 0.0501(8) 0.0352(8) 0.0409(8) 0.0020(6) 0.0030(6) 0.0001(7)
C27 0.0412(8) 0.0403(9) 0.0428(8) -0.0032(7) 0.0016(6) 0.0097(6)
C28 0.0332(7) 0.0583(11) 0.0486(9) -0.0017(8) 0.0036(6) 0.0027(7)
C29 0.0336(7) 0.0547(10) 0.0449(9) 0.0024(7) 0.0084(6) 0.0017(7)
C30 0.0463(8) 0.0403(9) 0.0447(9) 0.0009(7) -0.0019(7) 0.0026(7)
C31 0.0460(9) 0.0660(12) 0.0513(10) -0.0081(9) -0.0028(7) 0.0160(8)
C32 0.0445(9) 0.0644(12) 0.0520(10) -0.0055(9) -0.0112(7) 0.0115(8)
C33 0.0509(9) 0.0479(10) 0.0387(8) 0.0026(7) -0.0023(7) -0.0016(7)
C34 0.0489(9) 0.0613(11) 0.0442(9) -0.0026(8) 0.0078(7) -0.0101(8)
C35 0.0452(8) 0.0558(11) 0.0458(9) -0.0028(8) 0.0037(7) -0.0112(7)
C36 0.0479(9) 0.0541(10) 0.0412(9) 0.0010(7) -0.0036(7) -0.0015(7)
C37 0.0569(9) 0.0490(10) 0.0377(9) 0.0042(7) 0.0003(7) -0.0093(8)
C38 0.0536(9) 0.0514(10) 0.0347(8) 0.0036(7) 0.0029(7) -0.0064(8)
C39 0.0450(8) 0.0551(10) 0.0362(8) 0.0000(7) -0.0036(6) -0.0063(7)
C40 0.0414(8) 0.0612(11) 0.0556(10) -0.0059(9) 0.0007(7) -0.0111(8)
C41 0.0424(9) 0.0632(12) 0.0565(11) -0.0077(9) 0.0023(7) -0.0042(8)
C42 0.0483(9) 0.0528(10) 0.0335(8) 0.0020(7) -0.0011(6) -0.0103(7)
C43 0.0409(8) 0.0546(11) 0.0471(9) 0.0009(7) -0.0079(7) -0.0074(7)
C44 0.0431(8) 0.0542(11) 0.0452(9) 0.0031(7) -0.0066(7) -0.0141(7)
C45 0.0454(8) 0.0514(10) 0.0326(8) 0.0032(7) -0.0001(6) -0.0087(7)
C46 0.0455(9) 0.0553(11) 0.0483(10) 0.0052(8) 0.0101(7) -0.0060(7)
C47 0.0510(9) 0.0529(11) 0.0506(10) 0.0070(8) 0.0102(7) -0.0126(8)
C48 0.0421(8) 0.0498(10) 0.0347(8) 0.0010(7) -0.0019(6) -0.0112(7)
C49 0.0456(8) 0.0525(10) 0.0334(8) 0.0000(7) 0.0059(6) -0.0099(7)
C50 0.0416(8) 0.0497(10) 0.0370(8) -0.0035(7) 0.0043(6) -0.0063(7)
C51 0.0430(8) 0.0452(9) 0.0379(8) -0.0009(7) 0.0036(6) -0.0097(7)
C52 0.0403(8) 0.0583(11) 0.0433(9) 0.0098(8) 0.0072(6) -0.0088(7)
C53 0.0369(8) 0.0567(11) 0.0479(9) 0.0059(8) 0.0047(6) -0.0069(7)
C54 0.0443(8) 0.0455(9) 0.0364(8) -0.0012(7) 0.0058(6) -0.0001(7)
C55 0.0539(9) 0.0421(9) 0.0428(9) -0.0006(7) 0.0049(7) -0.0095(7)
C56 0.0593(10) 0.0409(9) 0.0409(9) 0.0048(7) 0.0061(7) -0.0069(7)
C57 0.0489(8) 0.0417(9) 0.0390(8) 0.0053(7) 0.0048(6) 0.0054(7)
C58 0.0393(8) 0.0655(12) 0.0407(9) 0.0018(8) 0.0058(6) -0.0011(7)
C59 0.0398(8) 0.0676(12) 0.0377(8) 0.0075(8) 0.0079(6) -0.0005(7)
C60 0.0460(8) 0.0376(8) 0.0389(8) 0.0057(6) 0.0036(6) 0.0023(6)
C61 0.0425(8) 0.0517(10) 0.0359(8) 0.0060(7) 0.0066(6) 0.0130(7)
C62 0.0380(7) 0.0504(10) 0.0403(8) 0.0067(7) 0.0015(6) 0.0085(7)
C63 0.0417(8) 0.0412(9) 0.0361(8) 0.0063(6) 0.0026(6) 0.0047(6)
C64 0.0441(8) 0.0466(9) 0.0404(8) 0.0021(7) 0.0092(6) -0.0015(7)
C65 0.0444(8) 0.0454(9) 0.0408(8) 0.0030(7) 0.0059(6) -0.0048(7)

loop_
_atom_type_symbol
_atom_type_description
_atom_type_scat_dispersion_real
_atom_type_scat_dispersion_imag
_atom_type_scat_source
C C 0.0181 0.0091 'International Tables Vol C Tables 4.2.6.8 and 6.1.1.4'
H H 0.0000 0.0000 'International Tables Vol C Tables 4.2.6.8 and 6.1.1.4'

loop_
_geom_angle_atom_site_label_1
_geom_angle_atom_site_label_2
_geom_angle_atom_site_label_3
_geom_angle
_geom_angle_site_symmetry_1
_geom_angle_site_symmetry_3
_geom_angle_publ_flag
C8 C1 C2 121.58(14) . . ?
C8 C1 C6 132.21(15) . . ?
C2 C1 C6 106.00(13) . . ?
C11 C2 C1 121.85(14) . . ?
C11 C2 C3 131.70(15) . . ?
C1 C2 C3 106.16(13) . . ?
C4 C3 C2 105.88(12) . . ?
C4 C3 C7 100.07(14) . . ?
C2 C3 C7 98.99(12) . . ?
C4 C3 H3A 116.4 . . ?
C2 C3 H3A 116.4 . . ?
C7 C3 H3A 116.4 . . ?
C5 C4 C3 107.28(15) . . ?
C5 C4 H4A 126.4 . . ?
C3 C4 H4A 126.4 . . ?
C4 C5 C6 109.27(15) . . ?
C4 C5 H5A 125.4 . . ?
C6 C5 H5A 125.4 . . ?
C5 C6 C1 105.44(13) . . ?
C5 C6 C7 97.90(13) . . ?
C1 C6 C7 98.38(13) . . ?
C5 C6 H6A 117.3 . . ?
C1 C6 H6A 117.3 . . ?
C7 C6 H6A 117.3 . . ?
C3 C7 C6 91.98(12) . . ?
C3 C7 H7A 113.3 . . ?
C6 C7 H7A 113.3 . . ?
C3 C7 H7B 113.3 . . ?
C6 C7 H7B 113.3 . . ?
H7A C7 H7B 110.6 . . ?
C1 C8 C9 115.67(15) . . ?
C1 C8 C63 124.65(14) . . ?
C9 C8 C63 118.77(14) . . ?
C10 C9 C8 122.23(14) . . ?
C10 C9 H9A 118.9 . . ?
C8 C9 H9A 118.9 . . ?
C9 C10 C11 121.77(15) . . ?
C9 C10 H10A 119.1 . . ?
C11 C10 H10A 119.1 . . ?
C2 C11 C10 115.99(15) . . ?
C2 C11 C12 124.47(14) . . ?
C10 C11 C12 118.41(14) . . ?
C17 C12 C13 116.76(16) . . ?
C17 C12 C11 119.78(14) . . ?
C13 C12 C11 122.29(14) . . ?
C14 C13 C12 121.21(15) . . ?
C14 C13 H13A 119.4 . . ?
C12 C13 H13A 119.4 . . ?
C13 C14 C15 121.42(15) . . ?
C13 C14 H14A 119.3 . . ?
C15 C14 H14A 119.3 . . ?
C16 C15 C14 116.57(16) . . ?
C16 C15 C18 118.56(15) . . ?
C14 C15 C18 122.96(15) . . ?
C15 C16 C17 121.57(16) . . ?
C15 C16 H16A 119.2 . . ?
C17 C16 H16A 119.2 . . ?
C16 C17 C12 121.16(16) . . ?
C16 C17 H17A 119.4 . . ?
C12 C17 H17A 119.4 . . ?
C23 C18 C19 116.81(15) . . ?
C23 C18 C15 118.26(14) . . ?
C19 C18 C15 123.09(14) . . ?
C20 C19 C18 120.86(14) . . ?
C20 C19 H19A 119.6 . . ?
C18 C19 H19A 119.6 . . ?
C19 C20 C21 121.29(14) . . ?
C19 C20 H20A 119.4 . . ?
C21 C20 H20A 119.4 . . ?
C22 C21 C20 116.86(14) . . ?
C22 C21 C24 118.66(14) . . ?
C20 C21 C24 123.32(13) . . ?
C23 C22 C21 121.19(14) . . ?
C23 C22 H22A 119.4 . . ?
C21 C22 H22A 119.4 . . ?
C22 C23 C18 121.63(15) . . ?
C22 C23 H23A 119.2 . . ?
C18 C23 H23A 119.2 . . ?
C29 C24 C25 116.59(14) . . ?
C29 C24 C21 119.30(14) . . ?
C25 C24 C21 122.73(14) . . ?
C26 C25 C24 121.62(14) . . ?
C26 C25 H25A 119.2 . . ?
C24 C25 H25A 119.2 . . ?
C25 C26 C27 120.90(15) . . ?
C25 C26 H26A 119.5 . . ?
C27 C26 H26A 119.5 . . ?
C28 C27 C26 117.26(15) . . ?
C28 C27 C30 119.05(15) . . ?
C26 C27 C30 122.54(15) . . ?
C29 C28 C27 121.19(15) . . ?
C29 C28 H28A 119.4 . . ?
C27 C28 H28A 119.4 . . ?
C28 C29 C24 121.58(15) . . ?
C28 C29 H29A 119.2 . . ?
C24 C29 H29A 119.2 . . ?
C35 C30 C31 117.05(16) . . ?
C35 C30 C27 118.72(14) . . ?
C31 C30 C27 123.05(15) . . ?
C32 C31 C30 121.22(16) . . ?
C32 C31 H31A 119.4 . . ?
C30 C31 H31A 119.4 . . ?
C31 C32 C33 121.12(16) . . ?
C31 C32 H32A 119.4 . . ?
C33 C32 H32A 119.4 . . ?
C34 C33 C32 116.79(16) . . ?
C34 C33 C36 118.89(16) . . ?
C32 C33 C36 123.14(16) . . ?
C35 C34 C33 121.53(16) . . ?
C35 C34 H34A 119.2 . . ?
C33 C34 H34A 119.2 . . ?
C30 C35 C34 121.20(16) . . ?
C30 C35 H35A 119.4 . . ?
C34 C35 H35A 119.4 . . ?
C41 C36 C37 116.58(17) . . ?
C41 C36 C33 120.23(16) . . ?
C37 C36 C33 121.79(16) . . ?
C38 C37 C36 121.09(16) . . ?
C38 C37 H37A 119.5 . . ?
C36 C37 H37A 119.5 . . ?
C37 C38 C39 121.39(16) . . ?
C37 C38 H38A 119.3 . . ?
C39 C38 H38A 119.3 . . ?
C38 C39 C40 116.59(17) . . ?
C38 C39 C42 121.86(15) . . ?
C40 C39 C42 120.52(16) . . ?
C41 C40 C39 121.53(17) . . ?
C41 C40 H40A 119.2 . . ?
C39 C40 H40A 119.2 . . ?
C40 C41 C36 121.58(17) . . ?
C40 C41 H41A 119.2 . . ?
C36 C41 H41A 119.2 . . ?
C47 C42 C43 116.12(17) . . ?
C47 C42 C39 120.50(15) . . ?
C43 C42 C39 122.44(15) . . ?
C44 C43 C42 121.55(16) . . ?
C44 C43 H43A 119.2 . . ?
C42 C43 H43A 119.2 . . ?
C43 C44 C45 121.52(15) . . ?
C43 C44 H44A 119.2 . . ?
C45 C44 H44A 119.2 . . ?
C46 C45 C44 116.36(17) . . ?
C46 C45 C48 119.60(15) . . ?
C44 C45 C48 122.62(14) . . ?
C47 C46 C45 121.40(16) . . ?
C47 C46 H46A 119.3 . . ?
C45 C46 H46A 119.3 . . ?
C46 C47 C42 121.80(16) . . ?
C46 C47 H47A 119.1 . . ?
C42 C47 H47A 119.1 . . ?
C53 C48 C49 116.64(16) . . ?
C53 C48 C45 118.18(15) . . ?
C49 C48 C45 123.88(14) . . ?
C50 C49 C48 121.42(14) . . ?
C50 C49 H49A 119.3 . . ?
C48 C49 H49A 119.3 . . ?
C49 C50 C51 120.82(15) . . ?
C49 C50 H50A 119.6 . . ?
C51 C50 H50A 119.6 . . ?
C52 C51 C50 116.76(15) . . ?
C52 C51 C54 117.87(14) . . ?
C50 C51 C54 123.94(14) . . ?
C53 C52 C51 121.65(15) . . ?
C53 C52 H52A 119.2 . . ?
C51 C52 H52A 119.2 . . ?
C52 C53 C48 121.60(15) . . ?
C52 C53 H53A 119.2 . . ?
C48 C53 H53A 119.2 . . ?
C59 C54 C55 116.98(15) . . ?
C59 C54 C51 118.48(15) . . ?
C55 C54 C51 122.89(14) . . ?
C56 C55 C54 120.56(16) . . ?
C56 C55 H55A 119.7 . . ?
C54 C55 H55A 119.7 . . ?
C55 C56 C57 121.64(15) . . ?
C55 C56 H56A 119.2 . . ?
C57 C56 H56A 119.2 . . ?
C56 C57 C58 116.84(15) . . ?
C56 C57 C60 122.97(14) . . ?
C58 C57 C60 118.65(15) . . ?
C59 C58 C57 121.00(16) . . ?
C59 C58 H58A 119.5 . . ?
C57 C58 H58A 119.5 . . ?
C58 C59 C54 121.67(15) . . ?
C58 C59 H59A 119.2 . . ?
C54 C59 H59A 119.2 . . ?
C65 C60 C61 116.70(15) . . ?
C65 C60 C57 119.53(14) . . ?
C61 C60 C57 122.47(14) . . ?
C62 C61 C60 121.43(14) . . ?
C62 C61 H61A 119.3 . . ?
C60 C61 H61A 119.3 . . ?
C61 C62 C63 121.15(15) . . ?
C61 C62 H62A 119.4 . . ?
C63 C62 H62A 119.4 . . ?
C64 C63 C62 117.08(15) . . ?
C64 C63 C8 119.88(14) . . ?
C62 C63 C8 122.15(14) . . ?
C65 C64 C63 121.13(14) . . ?
C65 C64 H64A 119.4 . . ?
C63 C64 H64A 119.4 . . ?
C64 C65 C60 121.59(15) . . ?
C64 C65 H65A 119.2 . . ?
C60 C65 H65A 119.2 . . ?

loop_
_geom_bond_atom_site_label_1
_geom_bond_atom_site_label_2
_geom_bond_distance
_geom_bond_site_symmetry_2
_geom_bond_publ_flag
C1 C8 1.396(2) . ?
C1 C2 1.399(2) . ?
C1 C6 1.526(2) . ?
C2 C11 1.391(2) . ?
C2 C3 1.524(2) . ?
C3 C4 1.513(2) . ?
C3 C7 1.544(2) . ?
C3 H3A 1.0000 . ?
C4 C5 1.292(3) . ?
C4 H4A 0.9500 . ?
C5 C6 1.523(2) . ?
C5 H5A 0.9500 . ?
C6 C7 1.576(2) . ?
C6 H6A 1.0000 . ?
C7 H7A 0.9900 . ?
C7 H7B 0.9900 . ?
C8 C9 1.406(2) . ?
C8 C63 1.486(2) . ?
C9 C10 1.375(3) . ?
C9 H9A 0.9500 . ?
C10 C11 1.405(2) . ?
C10 H10A 0.9500 . ?
C11 C12 1.485(2) . ?
C12 C17 1.392(2) . ?
C12 C13 1.395(2) . ?
C13 C14 1.378(3) . ?
C13 H13A 0.9500 . ?
C14 C15 1.396(2) . ?
C14 H14A 0.9500 . ?
C15 C16 1.385(2) . ?
C15 C18 1.487(2) . ?
C16 C17 1.384(3) . ?
C16 H16A 0.9500 . ?
C17 H17A 0.9500 . ?
C18 C23 1.391(2) . ?
C18 C19 1.398(2) . ?
C19 C20 1.384(2) . ?
C19 H19A 0.9500 . ?
C20 C21 1.397(2) . ?
C20 H20A 0.9500 . ?
C21 C22 1.392(2) . ?
C21 C24 1.483(2) . ?
C22 C23 1.376(2) . ?
C22 H22A 0.9500 . ?
C23 H23A 0.9500 . ?
C24 C29 1.391(2) . ?
C24 C25 1.399(2) . ?
C25 C26 1.380(2) . ?
C25 H25A 0.9500 . ?
C26 C27 1.396(2) . ?
C26 H26A 0.9500 . ?
C27 C28 1.390(2) . ?
C27 C30 1.485(2) . ?
C28 C29 1.383(2) . ?
C28 H28A 0.9500 . ?
C29 H29A 0.9500 . ?
C30 C35 1.384(2) . ?
C30 C31 1.393(2) . ?
C31 C32 1.384(3) . ?
C31 H31A 0.9500 . ?
C32 C33 1.395(3) . ?
C32 H32A 0.9500 . ?
C33 C34 1.386(2) . ?
C33 C36 1.487(2) . ?
C34 C35 1.385(3) . ?
C34 H34A 0.9500 . ?
C35 H35A 0.9500 . ?
C36 C41 1.390(3) . ?
C36 C37 1.398(3) . ?
C37 C38 1.390(3) . ?
C37 H37A 0.9500 . ?
C38 C39 1.392(2) . ?
C38 H38A 0.9500 . ?
C39 C40 1.394(2) . ?
C39 C42 1.488(3) . ?
C40 C41 1.380(3) . ?
C40 H40A 0.9500 . ?
C41 H41A 0.9500 . ?
C42 C47 1.390(2) . ?
C42 C43 1.400(2) . ?
C43 C44 1.377(3) . ?
C43 H43A 0.9500 . ?
C44 C45 1.399(2) . ?
C44 H44A 0.9500 . ?
C45 C46 1.391(2) . ?
C45 C48 1.484(2) . ?
C46 C47 1.384(3) . ?
C46 H46A 0.9500 . ?
C47 H47A 0.9500 . ?
C48 C53 1.393(2) . ?
C48 C49 1.398(2) . ?
C49 C50 1.390(2) . ?
C49 H49A 0.9500 . ?
C50 C51 1.401(2) . ?
C50 H50A 0.9500 . ?
C51 C52 1.394(2) . ?
C51 C54 1.487(2) . ?
C52 C53 1.375(3) . ?
C52 H52A 0.9500 . ?
C53 H53A 0.9500 . ?
C54 C59 1.384(2) . ?
C54 C55 1.399(2) . ?
C55 C56 1.385(2) . ?
C55 H55A 0.9500 . ?
C56 C57 1.389(3) . ?
C56 H56A 0.9500 . ?
C57 C58 1.393(2) . ?
C57 C60 1.489(2) . ?
C58 C59 1.381(2) . ?
C58 H58A 0.9500 . ?
C59 H59A 0.9500 . ?
C60 C65 1.393(2) . ?
C60 C61 1.400(2) . ?
C61 C62 1.380(2) . ?
C61 H61A 0.9500 . ?
C62 C63 1.397(2) . ?
C62 H62A 0.9500 . ?
C63 C64 1.395(2) . ?
C64 C65 1.381(2) . ?
C64 H64A 0.9500 . ?
C65 H65A 0.9500 . ?

loop_
_geom_torsion_atom_site_label_1
_geom_torsion_atom_site_label_2
_geom_torsion_atom_site_label_3
_geom_torsion_atom_site_label_4
_geom_torsion
_geom_torsion_site_symmetry_1
_geom_torsion_site_symmetry_2
_geom_torsion_site_symmetry_3
_geom_torsion_site_symmetry_4
_geom_torsion_publ_flag
C8 C1 C2 C11 0.7(2) . . . . ?
C6 C1 C2 C11 -174.58(13) . . . . ?
C8 C1 C2 C3 175.21(13) . . . . ?
C6 C1 C2 C3 -0.07(15) . . . . ?
C11 C2 C3 C4 107.79(18) . . . . ?
C1 C2 C3 C4 -65.97(15) . . . . ?
C11 C2 C3 C7 -148.97(16) . . . . ?
C1 C2 C3 C7 37.27(14) . . . . ?
C2 C3 C4 C5 67.30(17) . . . . ?
C7 C3 C4 C5 -35.14(17) . . . . ?
C3 C4 C5 C6 -0.49(18) . . . . ?
C4 C5 C6 C1 -66.11(17) . . . . ?
C4 C5 C6 C7 34.90(17) . . . . ?
C8 C1 C6 C5 -110.16(18) . . . . ?
C2 C1 C6 C5 64.41(15) . . . . ?
C8 C1 C6 C7 149.19(16) . . . . ?
C2 C1 C6 C7 -36.24(14) . . . . ?
C4 C3 C7 C6 52.08(13) . . . . ?
C2 C3 C7 C6 -55.95(13) . . . . ?
C5 C6 C7 C3 -51.22(13) . . . . ?
C1 C6 C7 C3 55.76(13) . . . . ?
C2 C1 C8 C9 7.1(2) . . . . ?
C6 C1 C8 C9 -178.98(15) . . . . ?
C2 C1 C8 C63 -161.80(14) . . . . ?
C6 C1 C8 C63 12.1(2) . . . . ?
C1 C8 C9 C10 -7.7(2) . . . . ?
C63 C8 C9 C10 161.90(14) . . . . ?
C8 C9 C10 C11 0.4(2) . . . . ?
C1 C2 C11 C10 -8.0(2) . . . . ?
C3 C2 C11 C10 179.07(14) . . . . ?
C1 C2 C11 C12 159.65(14) . . . . ?
C3 C2 C11 C12 -13.3(2) . . . . ?
C9 C10 C11 C2 7.5(2) . . . . ?
C9 C10 C11 C12 -160.97(14) . . . . ?
C2 C11 C12 C17 -38.6(2) . . . . ?
C10 C11 C12 C17 128.72(16) . . . . ?
C2 C11 C12 C13 154.15(15) . . . . ?
C10 C11 C12 C13 -38.5(2) . . . . ?
C17 C12 C13 C14 -8.9(2) . . . . ?
C11 C12 C13 C14 158.71(16) . . . . ?
C12 C13 C14 C15 -0.3(3) . . . . ?
C13 C14 C15 C16 9.4(2) . . . . ?
C13 C14 C15 C18 -154.65(17) . . . . ?
C14 C15 C16 C17 -9.3(3) . . . . ?
C18 C15 C16 C17 155.44(17) . . . . ?
C15 C16 C17 C12 0.2(3) . . . . ?
C13 C12 C17 C16 8.9(3) . . . . ?
C11 C12 C17 C16 -158.96(17) . . . . ?
C16 C15 C18 C23 -133.84(17) . . . . ?
C14 C15 C18 C23 29.9(2) . . . . ?
C16 C15 C18 C19 30.2(2) . . . . ?
C14 C15 C18 C19 -166.09(16) . . . . ?
C23 C18 C19 C20 10.0(2) . . . . ?
C15 C18 C19 C20 -154.22(16) . . . . ?
C18 C19 C20 C21 -1.1(2) . . . . ?
C19 C20 C21 C22 -8.5(2) . . . . ?
C19 C20 C21 C24 158.98(15) . . . . ?
C20 C21 C22 C23 9.2(2) . . . . ?
C24 C21 C22 C23 -158.86(16) . . . . ?
C21 C22 C23 C18 -0.3(3) . . . . ?
C19 C18 C23 C22 -9.3(2) . . . . ?
C15 C18 C23 C22 155.67(16) . . . . ?
C22 C21 C24 C29 134.69(16) . . . . ?
C20 C21 C24 C29 -32.6(2) . . . . ?
C22 C21 C24 C25 -31.4(2) . . . . ?
C20 C21 C24 C25 161.29(15) . . . . ?
C29 C24 C25 C26 -7.4(2) . . . . ?
C21 C24 C25 C26 159.04(15) . . . . ?
C24 C25 C26 C27 0.3(2) . . . . ?
C25 C26 C27 C28 7.3(2) . . . . ?
C25 C26 C27 C30 -160.31(15) . . . . ?
C26 C27 C28 C29 -7.8(2) . . . . ?
C30 C27 C28 C29 160.24(16) . . . . ?
C27 C28 C29 C24 0.7(3) . . . . ?
C25 C24 C29 C28 6.9(2) . . . . ?
C21 C24 C29 C28 -160.03(16) . . . . ?
C28 C27 C30 C35 -130.22(17) . . . . ?
C26 C27 C30 C35 37.2(2) . . . . ?
C28 C27 C30 C31 37.0(2) . . . . ?
C26 C27 C30 C31 -155.59(18) . . . . ?
C35 C30 C31 C32 7.9(3) . . . . ?
C27 C30 C31 C32 -159.49(18) . . . . ?
C30 C31 C32 C33 0.6(3) . . . . ?
C31 C32 C33 C34 -8.7(3) . . . . ?
C31 C32 C33 C36 158.66(18) . . . . ?
C32 C33 C34 C35 8.3(3) . . . . ?
C36 C33 C34 C35 -159.62(18) . . . . ?
C31 C30 C35 C34 -8.4(3) . . . . ?
C27 C30 C35 C34 159.62(17) . . . . ?
C33 C34 C35 C30 0.2(3) . . . . ?
C34 C33 C36 C41 135.27(19) . . . . ?
C32 C33 C36 C41 -31.9(3) . . . . ?
C34 C33 C36 C37 -30.8(3) . . . . ?
C32 C33 C36 C37 162.09(17) . . . . ?
C41 C36 C37 C38 -9.3(2) . . . . ?
C33 C36 C37 C38 157.16(16) . . . . ?
C36 C37 C38 C39 0.5(3) . . . . ?
C37 C38 C39 C40 8.3(2) . . . . ?
C37 C38 C39 C42 -160.15(16) . . . . ?
C38 C39 C40 C41 -8.3(3) . . . . ?
C42 C39 C40 C41 160.32(17) . . . . ?
C39 C40 C41 C36 -0.6(3) . . . . ?
C37 C36 C41 C40 9.4(3) . . . . ?
C33 C36 C41 C40 -157.32(18) . . . . ?
C38 C39 C42 C47 22.8(2) . . . . ?
C40 C39 C42 C47 -145.24(16) . . . . ?
C38 C39 C42 C43 -168.78(15) . . . . ?
C40 C39 C42 C43 23.2(2) . . . . ?
C47 C42 C43 C44 9.1(2) . . . . ?
C39 C42 C43 C44 -159.76(16) . . . . ?
C42 C43 C44 C45 -0.4(3) . . . . ?
C43 C44 C45 C46 -8.8(2) . . . . ?
C43 C44 C45 C48 157.51(16) . . . . ?
C44 C45 C46 C47 9.2(2) . . . . ?
C48 C45 C46 C47 -157.57(17) . . . . ?
C45 C46 C47 C42 -0.4(3) . . . . ?
C43 C42 C47 C46 -8.8(2) . . . . ?
C39 C42 C47 C46 160.35(17) . . . . ?
C46 C45 C48 C53 134.69(17) . . . . ?
C44 C45 C48 C53 -31.2(2) . . . . ?
C46 C45 C48 C49 -31.8(2) . . . . ?
C44 C45 C48 C49 162.34(16) . . . . ?
C53 C48 C49 C50 -8.7(2) . . . . ?
C45 C48 C49 C50 158.01(15) . . . . ?
C48 C49 C50 C51 0.4(2) . . . . ?
C49 C50 C51 C52 8.1(2) . . . . ?
C49 C50 C51 C54 -157.92(16) . . . . ?
C50 C51 C52 C53 -8.4(3) . . . . ?
C54 C51 C52 C53 158.55(17) . . . . ?
C51 C52 C53 C48 0.0(3) . . . . ?
C49 C48 C53 C52 8.5(2) . . . . ?
C45 C48 C53 C52 -158.95(16) . . . . ?
C52 C51 C54 C59 -130.63(18) . . . . ?
C50 C51 C54 C59 35.3(2) . . . . ?
C52 C51 C54 C55 34.3(2) . . . . ?
C50 C51 C54 C55 -159.85(17) . . . . ?
C59 C54 C55 C56 8.8(3) . . . . ?
C51 C54 C55 C56 -156.31(17) . . . . ?
C54 C55 C56 C57 0.8(3) . . . . ?
C55 C56 C57 C58 -9.4(3) . . . . ?
C55 C56 C57 C60 156.24(17) . . . . ?
C56 C57 C58 C59 8.4(3) . . . . ?
C60 C57 C58 C59 -157.89(17) . . . . ?
C57 C58 C59 C54 1.3(3) . . . . ?
C55 C54 C59 C58 -9.8(3) . . . . ?
C51 C54 C59 C58 155.93(18) . . . . ?
C56 C57 C60 C65 -27.8(2) . . . . ?
C58 C57 C60 C65 137.61(17) . . . . ?
C56 C57 C60 C61 165.65(16) . . . . ?
C58 C57 C60 C61 -29.0(2) . . . . ?
C65 C60 C61 C62 -7.5(2) . . . . ?
C57 C60 C61 C62 159.39(16) . . . . ?
C60 C61 C62 C63 0.0(3) . . . . ?
C61 C62 C63 C64 7.8(2) . . . . ?
C61 C62 C63 C8 -161.42(15) . . . . ?
C1 C8 C63 C64 35.8(2) . . . . ?
C9 C8 C63 C64 -132.79(16) . . . . ?
C1 C8 C63 C62 -155.26(15) . . . . ?
C9 C8 C63 C62 36.1(2) . . . . ?
C62 C63 C64 C65 -8.0(2) . . . . ?
C8 C63 C64 C65 161.42(15) . . . . ?
C63 C64 C65 C60 0.5(3) . . . . ?
C61 C60 C65 C64 7.3(2) . . . . ?
C57 C60 C65 C64 -160.04(16) . . . . ?

loop_
_platon_squeeze_void_nr
_platon_squeeze_void_average_x
_platon_squeeze_void_average_y
_platon_squeeze_void_average_z
_platon_squeeze_void_volume
_platon_squeeze_void_count_electrons
_platon_squeeze_void_content
1 0.784 0.238 0.127 521 120 ' '
2 0.587 0.262 0.627 521 120 ' '
3 0.210 0.738 0.373 521 120 ' '
4 0.396 0.762 0.873 521 120 ' '
